data_1552599
loop_
_publ_author_name
'Czajkowska-Szczykowska, Dorota'
'Jastrzebska, Izabella'
'Rode, Joanna E.'
'Morzycki, Jacek W.'

_publ_section_title
;
 Revision of the Structure of N, O-Diacetylsolasodine. Unusual
 Epimerization at the Spiro Carbon Atom during Acetylation of Solasodine.
;
_journal_issue 1
_journal_name_full 'Journal of natural products'
_journal_page_first 59
_journal_page_last 65
_journal_paper_doi 10.1021/acs.jnatprod.8b00573
_journal_volume 82
_journal_year 2019
_chemical_absolute_configuration rm
_chemical_formula_moiety 'C31 H47 N O4'
_chemical_formula_sum 'C31 H47 N O4'
_chemical_formula_weight 497.69
_space_group_crystal_system monoclinic
_space_group_IT_number 4
_space_group_name_Hall 'P 2yb'
_space_group_name_H-M_alt 'P 1 21 1'
_atom_sites_solution_hydrogens geom
_audit_creation_method SHELXL-2016/6
_cell_angle_alpha 90
_cell_angle_beta 99.0080(10)
_cell_angle_gamma 90
_cell_formula_units_Z 2
_cell_length_a 10.12930(10)
_cell_length_b 7.38680(10)
_cell_length_c 18.5718(2)
_cell_measurement_reflns_used 10267
_cell_measurement_temperature 100(2)
_cell_measurement_theta_max 76.5140
_cell_measurement_theta_min 4.4070
_cell_volume 1372.46(3)
_computing_cell_refinement 'CrysAlis PRO (Agilent Technologies, 2011)'
_computing_data_collection 'CrysAlis PRO (Agilent Technologies, 2011)'
_computing_data_reduction 'CrysAlis PRO (Agilent Technologies, 2011)'
_computing_molecular_graphics 'OLEX2 (Dolomanov <i>et al.</i>, 2009)'
_computing_publication_material 'SHELXL-97 (Sheldrick, 2008)'
_computing_structure_refinement 'SHELXL-2016/6 (Sheldrick, 2016)'
_computing_structure_solution 'SHELXD-2016(Sheldrick, 2016)'
_diffrn_ambient_temperature 100(2)
_diffrn_detector 'CCD plate'
_diffrn_detector_area_resol_mean 10.4052
_diffrn_detector_type Atlas
_diffrn_measured_fraction_theta_full 0.999
_diffrn_measured_fraction_theta_max 0.998
_diffrn_measurement_details
;
List of Runs (angles in degrees, time in seconds):

  # Type    Start    End  Width  t~exp~   \w     \q     \k     \f   Frames
--------------------------------------------------------------------------
  1  \w    -89.00  86.00   1.00    1.00    --    0.00 -17.00 127.00  175
  2  \w    -30.00 145.00   1.00    1.00    --   59.00 -17.00 127.00  175
  3  \w     32.00 178.00   1.00    1.00    --  118.00  17.00 -63.00  146
  4  \w     29.00 178.00   1.00    1.00    --  118.00 -17.00 127.00  149
  5  \w    -86.00  89.00   1.00    1.00    --    0.00  17.00 -63.00  175
  6  \w      1.00  47.00   1.00    1.00    --    0.00 -99.00-180.00   46
  7  \w   -145.00  30.00   1.00    1.00    --  -59.00  17.00 -63.00  175
  8  \w    -96.00  -2.00   1.00    1.00    --  -59.00 125.00 -30.00   94
  9  \w     94.00 143.00   1.00    1.00    --   59.00 125.00-150.00   49
 10  \w     94.00 143.00   1.00    1.00    --   59.00 125.00  90.00   49
 11  \w     94.00 143.00   1.00    1.00    --   59.00 125.00-180.00   49
 12  \w     32.00 116.00   1.00    1.00    --  118.00-111.00  60.00   84
 13  \w     32.00 116.00   1.00    1.00    --  118.00-111.00  90.00   84
 14  \w     32.00 116.00   1.00    1.00    --  118.00-111.00 120.00   84
 15  \w     32.00 155.00   1.00    1.00    --  118.00 -64.00 -90.00  123
 16  \w     27.00 162.00   1.00    1.00    --  118.00 -92.00 -60.00  135
 17  \w    100.00 178.00   1.00    1.00    --  118.00 111.00 120.00   78
 18  \w     32.00 116.00   1.00    1.00    --  118.00-111.00 150.00   84
 19  \w     82.00 178.00   1.00    1.00    --  118.00  50.00-150.00   96
 20  \w     34.00 134.00   1.00    1.00    --  118.00 -38.00 -90.00  100
 21  \w     82.00 126.00   1.00    1.00    --  118.00  64.00  30.00   44
 22  \w    134.00 160.00   1.00    1.00    --  118.00  64.00  30.00   26
 23  \w     35.00  72.00   1.00    1.00    --  118.00-125.00 -16.43   37
 24  \w     77.00 119.00   1.00    1.00    --  118.00-125.00 -16.43   42
 25  \w    129.00 162.00   1.00    1.00    --  118.00 -25.00 -90.00   33
 26  \w     55.00  99.00   1.00    1.00    --  118.00 -25.00 -90.00   44
 27  \w     28.00 101.00   1.00    1.00    --  118.00 -12.00 -90.00   73
 28  \w    146.00 178.00   1.00    1.00    --  118.00 -12.00 -90.00   32
 29  \w     55.00  85.00   1.00    1.00    --  118.00-111.00-120.00   30
;
_diffrn_measurement_device 'four-circle diffractometer'
_diffrn_measurement_device_type 'SuperNova, Dual, Cu at zero, Atlas'
_diffrn_measurement_method '\w scans'
_diffrn_orient_matrix_type 'CrysAlisPro convention (1999,Acta A55,543-557)'
_diffrn_orient_matrix_UB_11 -0.1389512000
_diffrn_orient_matrix_UB_12 -0.0389666000
_diffrn_orient_matrix_UB_13 -0.0442224000
_diffrn_orient_matrix_UB_21 0.0639046000
_diffrn_orient_matrix_UB_22 -0.0243762000
_diffrn_orient_matrix_UB_23 -0.0694555000
_diffrn_orient_matrix_UB_31 0.0189189000
_diffrn_orient_matrix_UB_32 -0.2031765000
_diffrn_orient_matrix_UB_33 0.0167119000
_diffrn_radiation_monochromator mirror
_diffrn_radiation_probe x-ray
_diffrn_radiation_type 'Cu K\a'
_diffrn_radiation_wavelength 1.54184
_diffrn_reflns_av_R_equivalents 0.0329
_diffrn_reflns_av_unetI/netI 0.0245
_diffrn_reflns_Laue_measured_fraction_full 0.999
_diffrn_reflns_Laue_measured_fraction_max 0.998
_diffrn_reflns_limit_h_max 12
_diffrn_reflns_limit_h_min -12
_diffrn_reflns_limit_k_max 8
_diffrn_reflns_limit_k_min -9
_diffrn_reflns_limit_l_max 23
_diffrn_reflns_limit_l_min -23
_diffrn_reflns_number 15501
_diffrn_reflns_point_group_measured_fraction_full 0.743
_diffrn_reflns_point_group_measured_fraction_max 0.731
_diffrn_reflns_theta_full 67.684
_diffrn_reflns_theta_max 76.542
_diffrn_reflns_theta_min 4.419
_diffrn_source 'micro-focus sealed X-ray tube'
_diffrn_source_type 'SuperNova (Cu) X-ray Source'
_exptl_absorpt_coefficient_mu 0.613
_exptl_absorpt_correction_T_max 0.980
_exptl_absorpt_correction_T_min 0.970
_exptl_absorpt_correction_type multi-scan
_exptl_absorpt_process_details
;
CrysAlisPro 1.171.39.15e (Rigaku Oxford Diffraction, 2015)
Empirical absorption correction using spherical harmonics,
 implemented in SCALE3 ABSPACK scaling algorithm.
;
_exptl_crystal_colour colourless
_exptl_crystal_density_diffrn 1.204
_exptl_crystal_description needle
_exptl_crystal_F_000 544
_exptl_crystal_size_max 0.516
_exptl_crystal_size_mid 0.042
_exptl_crystal_size_min 0.038
_refine_diff_density_max 0.203
_refine_diff_density_min -0.199
_refine_diff_density_rms 0.041
_refine_ls_abs_structure_details none
_refine_ls_extinction_method none
_refine_ls_goodness_of_fit_ref 1.033
_refine_ls_hydrogen_treatment constr
_refine_ls_matrix_type full
_refine_ls_number_parameters 331
_refine_ls_number_reflns 4236
_refine_ls_number_restraints 1
_refine_ls_restrained_S_all 1.033
_refine_ls_R_factor_all 0.0340
_refine_ls_R_factor_gt 0.0326
_refine_ls_shift/su_max 0.000
_refine_ls_shift/su_mean 0.000
_refine_ls_structure_factor_coef Fsqd
_refine_ls_weighting_details 'w=1/[\s^2^(Fo^2^)+(0.0505P)^2^+0.2494P] where P=(Fo^2^+2Fc^2^)/3'
_refine_ls_weighting_scheme calc
_refine_ls_wR_factor_gt 0.0834
_refine_ls_wR_factor_ref 0.0852
_reflns_Friedel_coverage 0.0
_reflns_number_gt 4111
_reflns_number_total 4236
_reflns_threshold_expression 'I > 2\s(I)'
_cod_data_source_file np8b00573_si_002.cif
_cod_data_source_block IZA_54_P
_cod_original_sg_symbol_H-M 'P 21'
_cod_database_code 1552599
_shelx_shelxl_version_number 2016/6
_shelx_space_group_comment
;
The symmetry employed for this shelxl refinement is uniquely defined
by the following loop, which should always be used as a source of
symmetry information in preference to the above space-group names.
They are only intended as comments.
;

loop_
_space_group_symop_operation_xyz
'x, y, z'
'-x, y+1/2, -z'

loop_
_atom_site_label
_atom_site_type_symbol
_atom_site_fract_x
_atom_site_fract_y
_atom_site_fract_z
_atom_site_U_iso_or_equiv
_atom_site_adp_type
_atom_site_occupancy
_atom_site_site_symmetry_order
_atom_site_calc_flag
_atom_site_refinement_flags_posn
_atom_site_refinement_flags_adp
O1 O 0.51999(12) 0.5544(2) 0.86938(6) 0.0226(3) Uani 1 1 d . .
O2 O 0.39638(15) 0.3444(2) 0.91611(7) 0.0325(3) Uani 1 1 d . .
O3 O 0.09849(12) 0.32182(19) 0.27296(6) 0.0182(3) Uani 1 1 d . .
O4 O 0.21764(15) 0.7108(2) 0.14008(7) 0.0267(3) Uani 1 1 d . .
N1 N 0.17483(15) 0.4191(2) 0.17029(7) 0.0175(3) Uani 1 1 d . .
C1 C 0.37245(19) 0.7446(3) 0.68800(9) 0.0220(4) Uani 1 1 d . .
H1A H 0.396183 0.857629 0.664378 0.026 Uiso 1 1 calc R U
H1B H 0.276937 0.752787 0.693395 0.026 Uiso 1 1 calc R U
C2 C 0.4563(2) 0.7324(3) 0.76399(9) 0.0235(4) Uani 1 1 d . .
H2A H 0.552447 0.737431 0.759742 0.028 Uiso 1 1 calc R U
H2B H 0.435759 0.836672 0.793825 0.028 Uiso 1 1 calc R U
C3 C 0.42684(17) 0.5576(3) 0.80112(9) 0.0212(4) Uani 1 1 d . .
H3 H 0.332860 0.558924 0.811421 0.025 Uiso 1 1 calc R U
C4 C 0.44830(18) 0.3931(3) 0.75486(9) 0.0198(4) Uani 1 1 d . .
H4A H 0.544682 0.380826 0.752031 0.024 Uiso 1 1 calc R U
H4B H 0.419516 0.282592 0.778303 0.024 Uiso 1 1 calc R U
C5 C 0.37023(17) 0.4097(3) 0.67846(9) 0.0177(3) Uani 1 1 d . .
C6 C 0.28914(17) 0.2770(3) 0.64998(9) 0.0201(4) Uani 1 1 d . .
H6 H 0.279675 0.174478 0.679617 0.024 Uiso 1 1 calc R U
C7 C 0.21177(18) 0.2793(3) 0.57401(9) 0.0212(4) Uani 1 1 d . .
H7A H 0.116555 0.303945 0.576584 0.025 Uiso 1 1 calc R U
H7B H 0.217315 0.158231 0.551816 0.025 Uiso 1 1 calc R U
C8 C 0.26269(17) 0.4207(2) 0.52527(9) 0.0165(3) Uani 1 1 d . .
H8 H 0.349439 0.378878 0.511739 0.020 Uiso 1 1 calc R U
C9 C 0.28494(17) 0.6012(2) 0.56723(9) 0.0169(3) Uani 1 1 d . .
H9 H 0.198293 0.630575 0.583999 0.020 Uiso 1 1 calc R U
C10 C 0.39067(17) 0.5835(3) 0.63748(9) 0.0172(3) Uani 1 1 d . .
C11 C 0.31406(18) 0.7594(3) 0.51808(9) 0.0193(3) Uani 1 1 d . .
H11A H 0.315503 0.873590 0.546063 0.023 Uiso 1 1 calc R U
H11B H 0.403881 0.742242 0.504432 0.023 Uiso 1 1 calc R U
C12 C 0.21097(17) 0.7768(3) 0.44815(9) 0.0185(3) Uani 1 1 d . .
H12A H 0.122439 0.807341 0.461073 0.022 Uiso 1 1 calc R U
H12B H 0.237789 0.875770 0.417547 0.022 Uiso 1 1 calc R U
C13 C 0.20129(17) 0.5994(2) 0.40528(9) 0.0161(3) Uani 1 1 d . .
C14 C 0.16203(16) 0.4502(2) 0.45602(8) 0.0162(3) Uani 1 1 d . .
H14 H 0.078195 0.493347 0.472621 0.019 Uiso 1 1 calc R U
C15 C 0.12064(17) 0.2902(3) 0.40512(9) 0.0182(3) Uani 1 1 d . .
H15A H 0.060199 0.206945 0.426133 0.022 Uiso 1 1 calc R U
H15B H 0.199590 0.221849 0.394723 0.022 Uiso 1 1 calc R U
C16 C 0.04807(17) 0.3837(3) 0.33624(9) 0.0181(4) Uani 1 1 d . .
H16 H -0.050643 0.364006 0.331070 0.022 Uiso 1 1 calc R U
C17 C 0.08174(17) 0.5871(3) 0.34167(9) 0.0171(3) Uani 1 1 d . .
H17 H 0.003847 0.654971 0.355274 0.020 Uiso 1 1 calc R U
C18 C 0.33452(16) 0.5587(3) 0.37812(9) 0.0191(3) Uani 1 1 d . .
H18A H 0.402411 0.525736 0.419626 0.029 Uiso 1 1 calc R U
H18B H 0.363854 0.666356 0.354159 0.029 Uiso 1 1 calc R U
H18C H 0.321927 0.458081 0.343316 0.029 Uiso 1 1 calc R U
C19 C 0.53332(17) 0.5830(3) 0.61851(9) 0.0202(4) Uani 1 1 d . .
H19A H 0.597164 0.552208 0.662068 0.030 Uiso 1 1 calc R U
H19B H 0.554345 0.703180 0.601076 0.030 Uiso 1 1 calc R U
H19C H 0.539226 0.493131 0.580315 0.030 Uiso 1 1 calc R U
C20 C 0.10240(18) 0.6429(3) 0.26379(9) 0.0186(3) Uani 1 1 d . .
H20 H 0.198040 0.678409 0.265262 0.022 Uiso 1 1 calc R U
C21 C 0.07686(17) 0.4637(3) 0.21908(8) 0.0172(3) Uani 1 1 d . .
C22 C 0.0145(2) 0.8038(3) 0.23596(10) 0.0255(4) Uani 1 1 d . .
H22A H 0.023253 0.828213 0.185061 0.038 Uiso 1 1 calc R U
H22B H 0.042661 0.910678 0.265713 0.038 Uiso 1 1 calc R U
H22C H -0.079000 0.775945 0.239250 0.038 Uiso 1 1 calc R U
C23 C 0.49493(19) 0.4374(3) 0.92125(9) 0.0229(4) Uani 1 1 d . .
C24 C 0.6062(2) 0.4433(3) 0.98516(9) 0.0270(4) Uani 1 1 d . .
H24A H 0.690558 0.409935 0.969050 0.041 Uiso 1 1 calc R U
H24B H 0.587027 0.357765 1.022533 0.041 Uiso 1 1 calc R U
H24C H 0.613504 0.565872 1.005546 0.041 Uiso 1 1 calc R U
C25 C -0.06412(18) 0.4453(3) 0.17535(9) 0.0217(4) Uani 1 1 d . .
H25A H -0.131106 0.470550 0.207563 0.026 Uiso 1 1 calc R U
H25B H -0.076226 0.535470 0.135428 0.026 Uiso 1 1 calc R U
C26 C -0.08697(19) 0.2548(3) 0.14321(10) 0.0248(4) Uani 1 1 d . .
H26A H -0.174880 0.250887 0.111274 0.030 Uiso 1 1 calc R U
H26B H -0.089266 0.167177 0.183313 0.030 Uiso 1 1 calc R U
C27 C 0.0221(2) 0.1981(3) 0.09906(9) 0.0238(4) Uani 1 1 d . .
H27 H 0.012163 0.065305 0.089330 0.029 Uiso 1 1 calc R U
C28 C 0.16047(19) 0.2294(3) 0.14427(9) 0.0212(4) Uani 1 1 d . .
H28A H 0.172952 0.146295 0.186611 0.025 Uiso 1 1 calc R U
H28B H 0.230431 0.202262 0.114119 0.025 Uiso 1 1 calc R U
C29 C 0.0083(2) 0.2947(3) 0.02546(10) 0.0298(4) Uani 1 1 d . .
H29A H -0.079365 0.267376 -0.002938 0.045 Uiso 1 1 calc R U
H29B H 0.078746 0.253096 -0.001212 0.045 Uiso 1 1 calc R U
H29C H 0.016561 0.425704 0.033350 0.045 Uiso 1 1 calc R U
C30 C 0.23570(17) 0.5488(3) 0.13397(8) 0.0195(4) Uani 1 1 d . .
C31 C 0.3322(2) 0.4851(3) 0.08451(10) 0.0273(4) Uani 1 1 d . .
H31A H 0.282801 0.460107 0.035818 0.041 Uiso 1 1 calc R U
H31B H 0.377130 0.374542 0.104578 0.041 Uiso 1 1 calc R U
H31C H 0.398880 0.579577 0.081188 0.041 Uiso 1 1 calc R U

loop_
_atom_site_aniso_label
_atom_site_aniso_U_11
_atom_site_aniso_U_22
_atom_site_aniso_U_33
_atom_site_aniso_U_23
_atom_site_aniso_U_13
_atom_site_aniso_U_12
O1 0.0266(6) 0.0230(7) 0.0166(5) 0.0016(5) -0.0010(4) -0.0011(6)
O2 0.0339(8) 0.0367(9) 0.0264(6) 0.0030(7) 0.0030(5) -0.0072(7)
O3 0.0254(6) 0.0140(6) 0.0148(5) 0.0019(5) 0.0021(4) 0.0006(5)
O4 0.0408(8) 0.0170(7) 0.0238(6) 0.0026(5) 0.0097(5) -0.0023(6)
N1 0.0213(7) 0.0145(8) 0.0163(6) 0.0019(6) 0.0021(5) 0.0000(6)
C1 0.0272(9) 0.0155(9) 0.0220(8) -0.0011(7) -0.0002(6) 0.0057(8)
C2 0.0314(10) 0.0169(9) 0.0208(8) -0.0023(7) -0.0003(7) 0.0028(8)
C3 0.0229(8) 0.0219(10) 0.0174(7) -0.0020(7) -0.0012(6) 0.0033(8)
C4 0.0233(8) 0.0162(9) 0.0189(7) 0.0008(7) -0.0002(6) 0.0029(7)
C5 0.0178(8) 0.0167(9) 0.0185(7) 0.0010(7) 0.0021(6) 0.0035(7)
C6 0.0241(9) 0.0166(9) 0.0194(7) 0.0039(7) 0.0027(6) 0.0003(7)
C7 0.0250(9) 0.0183(9) 0.0194(8) 0.0033(7) 0.0004(6) -0.0052(7)
C8 0.0180(8) 0.0133(8) 0.0179(7) 0.0026(6) 0.0018(6) -0.0002(7)
C9 0.0170(8) 0.0151(9) 0.0185(7) 0.0014(7) 0.0026(6) 0.0011(7)
C10 0.0188(8) 0.0136(9) 0.0186(7) -0.0002(7) 0.0013(6) 0.0012(7)
C11 0.0232(8) 0.0126(8) 0.0206(7) 0.0009(7) -0.0007(6) -0.0014(7)
C12 0.0210(8) 0.0137(8) 0.0200(7) 0.0016(7) 0.0004(6) 0.0011(7)
C13 0.0173(7) 0.0124(9) 0.0185(7) 0.0021(7) 0.0023(6) -0.0003(6)
C14 0.0168(7) 0.0150(9) 0.0167(7) 0.0014(7) 0.0025(6) 0.0000(6)
C15 0.0217(8) 0.0154(9) 0.0172(7) 0.0031(7) 0.0019(6) -0.0026(7)
C16 0.0193(8) 0.0172(9) 0.0176(7) 0.0011(6) 0.0025(6) -0.0018(7)
C17 0.0180(7) 0.0160(9) 0.0169(7) 0.0016(6) 0.0018(5) 0.0016(7)
C18 0.0188(8) 0.0156(8) 0.0234(7) 0.0034(7) 0.0049(6) 0.0000(7)
C19 0.0183(8) 0.0187(9) 0.0232(8) 0.0010(7) 0.0015(6) -0.0003(7)
C20 0.0242(8) 0.0140(9) 0.0173(7) 0.0009(7) 0.0027(6) 0.0004(7)
C21 0.0215(8) 0.0132(8) 0.0162(7) 0.0023(7) 0.0011(6) 0.0004(7)
C22 0.0372(10) 0.0166(9) 0.0220(8) 0.0043(7) 0.0029(7) 0.0056(8)
C23 0.0300(9) 0.0217(10) 0.0170(7) -0.0008(7) 0.0036(7) 0.0042(8)
C24 0.0336(10) 0.0284(11) 0.0179(7) -0.0004(8) 0.0006(7) 0.0041(9)
C25 0.0209(8) 0.0208(10) 0.0221(7) 0.0039(7) -0.0006(6) 0.0006(7)
C26 0.0259(9) 0.0207(10) 0.0245(8) 0.0028(7) -0.0059(7) -0.0045(8)
C27 0.0348(10) 0.0152(9) 0.0187(7) 0.0001(7) -0.0039(7) -0.0022(8)
C28 0.0298(9) 0.0153(9) 0.0180(7) 0.0004(7) 0.0020(6) 0.0014(7)
C29 0.0459(11) 0.0221(10) 0.0183(7) 0.0007(8) -0.0047(7) -0.0014(9)
C30 0.0219(8) 0.0204(10) 0.0150(7) 0.0031(7) -0.0012(6) -0.0023(7)
C31 0.0326(10) 0.0256(11) 0.0256(8) 0.0051(8) 0.0106(7) 0.0022(9)

loop_
_atom_type_symbol
_atom_type_description
_atom_type_scat_dispersion_real
_atom_type_scat_dispersion_imag
_atom_type_scat_source
C C 0.0181 0.0091 'International Tables Vol C Tables 4.2.6.8 and 6.1.1.4'
H H 0.0000 0.0000 'International Tables Vol C Tables 4.2.6.8 and 6.1.1.4'
N N 0.0311 0.0180 'International Tables Vol C Tables 4.2.6.8 and 6.1.1.4'
O O 0.0492 0.0322 'International Tables Vol C Tables 4.2.6.8 and 6.1.1.4'

loop_
_geom_angle_atom_site_label_1
_geom_angle_atom_site_label_2
_geom_angle_atom_site_label_3
_geom_angle
C23 O1 C3 117.62(15)
C16 O3 C21 107.68(13)
C30 N1 C28 121.91(15)
C30 N1 C21 122.74(16)
C28 N1 C21 111.63(14)
C2 C1 C10 114.36(15)
C2 C1 H1A 108.7
C10 C1 H1A 108.7
C2 C1 H1B 108.7
C10 C1 H1B 108.7
H1A C1 H1B 107.6
C3 C2 C1 110.45(16)
C3 C2 H2A 109.6
C1 C2 H2A 109.6
C3 C2 H2B 109.6
C1 C2 H2B 109.6
H2A C2 H2B 108.1
O1 C3 C2 105.25(15)
O1 C3 C4 110.34(15)
C2 C3 C4 111.56(14)
O1 C3 H3 109.9
C2 C3 H3 109.9
C4 C3 H3 109.9
C5 C4 C3 111.31(15)
C5 C4 H4A 109.4
C3 C4 H4A 109.4
C5 C4 H4B 109.4
C3 C4 H4B 109.4
H4A C4 H4B 108.0
C6 C5 C4 120.66(17)
C6 C5 C10 123.01(15)
C4 C5 C10 116.33(15)
C5 C6 C7 124.22(17)
C5 C6 H6 117.9
C7 C6 H6 117.9
C6 C7 C8 112.95(15)
C6 C7 H7A 109.0
C8 C7 H7A 109.0
C6 C7 H7B 109.0
C8 C7 H7B 109.0
H7A C7 H7B 107.8
C7 C8 C14 110.76(14)
C7 C8 C9 109.18(14)
C14 C8 C9 109.15(14)
C7 C8 H8 109.2
C14 C8 H8 109.2
C9 C8 H8 109.2
C11 C9 C8 112.50(13)
C11 C9 C10 112.93(14)
C8 C9 C10 112.18(14)
C11 C9 H9 106.2
C8 C9 H9 106.2
C10 C9 H9 106.2
C5 C10 C19 108.53(14)
C5 C10 C1 107.92(14)
C19 C10 C1 110.30(15)
C5 C10 C9 111.06(14)
C19 C10 C9 110.80(13)
C1 C10 C9 108.20(14)
C12 C11 C9 113.33(14)
C12 C11 H11A 108.9
C9 C11 H11A 108.9
C12 C11 H11B 108.9
C9 C11 H11B 108.9
H11A C11 H11B 107.7
C13 C12 C11 110.34(14)
C13 C12 H12A 109.6
C11 C12 H12A 109.6
C13 C12 H12B 109.6
C11 C12 H12B 109.6
H12A C12 H12B 108.1
C12 C13 C18 110.45(14)
C12 C13 C14 107.22(13)
C18 C13 C14 112.52(14)
C12 C13 C17 115.09(14)
C18 C13 C17 110.92(13)
C14 C13 C17 100.24(13)
C8 C14 C15 119.53(15)
C8 C14 C13 114.48(14)
C15 C14 C13 104.26(13)
C8 C14 H14 105.8
C15 C14 H14 105.8
C13 C14 H14 105.8
C14 C15 C16 102.50(15)
C14 C15 H15A 111.3
C16 C15 H15A 111.3
C14 C15 H15B 111.3
C16 C15 H15B 111.3
H15A C15 H15B 109.2
O3 C16 C15 110.82(14)
O3 C16 C17 105.18(14)
C15 C16 C17 108.17(14)
O3 C16 H16 110.8
C15 C16 H16 110.8
C17 C16 H16 110.8
C16 C17 C20 105.01(14)
C16 C17 C13 104.14(14)
C20 C17 C13 119.37(14)
C16 C17 H17 109.3
C20 C17 H17 109.3
C13 C17 H17 109.3
C13 C18 H18A 109.5
C13 C18 H18B 109.5
H18A C18 H18B 109.5
C13 C18 H18C 109.5
H18A C18 H18C 109.5
H18B C18 H18C 109.5
C10 C19 H19A 109.5
C10 C19 H19B 109.5
H19A C19 H19B 109.5
C10 C19 H19C 109.5
H19A C19 H19C 109.5
H19B C19 H19C 109.5
C22 C20 C17 111.47(15)
C22 C20 C21 116.15(14)
C17 C20 C21 103.64(14)
C22 C20 H20 108.4
C17 C20 H20 108.4
C21 C20 H20 108.4
O3 C21 N1 102.67(13)
O3 C21 C25 109.31(14)
N1 C21 C25 108.28(13)
O3 C21 C20 104.61(12)
N1 C21 C20 116.25(15)
C25 C21 C20 114.78(15)
C20 C22 H22A 109.5
C20 C22 H22B 109.5
H22A C22 H22B 109.5
C20 C22 H22C 109.5
H22A C22 H22C 109.5
H22B C22 H22C 109.5
O2 C23 O1 123.80(17)
O2 C23 C24 126.08(19)
O1 C23 C24 110.12(17)
C23 C24 H24A 109.5
C23 C24 H24B 109.5
H24A C24 H24B 109.5
C23 C24 H24C 109.5
H24A C24 H24C 109.5
H24B C24 H24C 109.5
C26 C25 C21 111.03(15)
C26 C25 H25A 109.4
C21 C25 H25A 109.4
C26 C25 H25B 109.4
C21 C25 H25B 109.4
H25A C25 H25B 108.0
C25 C26 C27 112.44(16)
C25 C26 H26A 109.1
C27 C26 H26A 109.1
C25 C26 H26B 109.1
C27 C26 H26B 109.1
H26A C26 H26B 107.8
C29 C27 C26 112.19(17)
C29 C27 C28 111.53(17)
C26 C27 C28 109.83(14)
C29 C27 H27 107.7
C26 C27 H27 107.7
C28 C27 H27 107.7
N1 C28 C27 110.81(15)
N1 C28 H28A 109.5
C27 C28 H28A 109.5
N1 C28 H28B 109.5
C27 C28 H28B 109.5
H28A C28 H28B 108.1
C27 C29 H29A 109.5
C27 C29 H29B 109.5
H29A C29 H29B 109.5
C27 C29 H29C 109.5
H29A C29 H29C 109.5
H29B C29 H29C 109.5
O4 C30 N1 123.66(17)
O4 C30 C31 118.77(17)
N1 C30 C31 117.56(17)
C30 C31 H31A 109.5
C30 C31 H31B 109.5
H31A C31 H31B 109.5
C30 C31 H31C 109.5
H31A C31 H31C 109.5
H31B C31 H31C 109.5

loop_
_geom_bond_atom_site_label_1
_geom_bond_atom_site_label_2
_geom_bond_distance
O1 C23 1.347(2)
O1 C3 1.4572(18)
O2 C23 1.203(3)
O3 C16 1.428(2)
O3 C21 1.442(2)
O4 C30 1.219(3)
N1 C30 1.372(2)
N1 C28 1.482(2)
N1 C21 1.482(2)
C1 C2 1.532(2)
C1 C10 1.544(2)
C1 H1A 0.9900
C1 H1B 0.9900
C2 C3 1.515(3)
C2 H2A 0.9900
C2 H2B 0.9900
C3 C4 1.524(3)
C3 H3 1.0000
C4 C5 1.517(2)
C4 H4A 0.9900
C4 H4B 0.9900
C5 C6 1.334(3)
C5 C10 1.523(2)
C6 C7 1.503(2)
C6 H6 0.9500
C7 C8 1.524(2)
C7 H7A 0.9900
C7 H7B 0.9900
C8 C14 1.527(2)
C8 C9 1.543(2)
C8 H8 1.0000
C9 C11 1.539(2)
C9 C10 1.558(2)
C9 H9 1.0000
C10 C19 1.540(2)
C11 C12 1.539(2)
C11 H11A 0.9900
C11 H11B 0.9900
C12 C13 1.528(2)
C12 H12A 0.9900
C12 H12B 0.9900
C13 C18 1.542(2)
C13 C14 1.542(2)
C13 C17 1.556(2)
C14 C15 1.530(2)
C14 H14 1.0000
C15 C16 1.536(2)
C15 H15A 0.9900
C15 H15B 0.9900
C16 C17 1.541(2)
C16 H16 1.0000
C17 C20 1.549(2)
C17 H17 1.0000
C18 H18A 0.9800
C18 H18B 0.9800
C18 H18C 0.9800
C19 H19A 0.9800
C19 H19B 0.9800
C19 H19C 0.9800
C20 C22 1.527(2)
C20 C21 1.562(2)
C20 H20 1.0000
C21 C25 1.534(2)
C22 H22A 0.9800
C22 H22B 0.9800
C22 H22C 0.9800
C23 C24 1.504(2)
C24 H24A 0.9800
C24 H24B 0.9800
C24 H24C 0.9800
C25 C26 1.532(3)
C25 H25A 0.9900
C25 H25B 0.9900
C26 C27 1.534(3)
C26 H26A 0.9900
C26 H26B 0.9900
C27 C29 1.529(2)
C27 C28 1.534(2)
C27 H27 1.0000
C28 H28A 0.9900
C28 H28B 0.9900
C29 H29A 0.9800
C29 H29B 0.9800
C29 H29C 0.9800
C30 C31 1.517(3)
C31 H31A 0.9800
C31 H31B 0.9800
C31 H31C 0.9800
